data_9005241
loop_
_publ_author_name
'Kimata, M.'
'Saito, S.'
'Shimizu, M.'

_publ_section_title
;
 Structure of sanidine-type KGaSi3O8: Tetrahedral-site
 disordering in potassium feldspar
;
_journal_name_full 'European Journal of Mineralogy'
_journal_page_first 287
_journal_page_last 293
_journal_volume 7
_journal_year 1995
_chemical_formula_sum 'Ga K O8 Si3'
_chemical_name_mineral Sanidine
_space_group_IT_number 12
_symmetry_space_group_name_Hall '-C 2y'
_symmetry_space_group_name_H-M 'C 1 2/m 1'
_cell_angle_alpha 90
_cell_angle_beta 116.06
_cell_angle_gamma 90
_cell_formula_units_Z 4
_cell_length_a 8.660
_cell_length_b 13.102
_cell_length_c 7.229
_cell_volume 736.838
_database_code_amcsd 0006587
_exptl_crystal_density_diffrn 2.894
_cod_original_formula_sum 'K (Ga Si3) O8'
_cod_database_code 9005241

loop_
_space_group_symop_operation_xyz
x,y,z
1/2+x,1/2+y,z
x,-y,z
1/2+x,1/2-y,z
-x,y,-z
1/2-x,1/2+y,-z
-x,-y,-z
1/2-x,1/2-y,-z

loop_
_atom_site_aniso_label
_atom_site_aniso_U_11
_atom_site_aniso_U_22
_atom_site_aniso_U_33
_atom_site_aniso_U_12
_atom_site_aniso_U_13
_atom_site_aniso_U_23
K 0.01821 0.03487 0.03045 0.00000 0.00729 0.00000
GaT1 0.01245 0.01348 0.01222 -0.00243 0.00550 -0.00142
SiT1 0.01245 0.01348 0.01222 -0.00243 0.00550 -0.00142
GaT2 0.01233 0.01157 0.01481 -0.00046 0.00486 0.00022
SiT2 0.01233 0.01157 0.01481 -0.00046 0.00486 0.00022
OA1 0.03937 0.02852 0.02547 0.00000 0.01293 0.00000
OA2 0.02615 0.02174 0.03269 0.00000 0.00548 0.00000
OB 0.02759 0.04487 0.03664 -0.00356 0.01825 0.00336
OC 0.02505 0.02539 0.02715 -0.00227 0.00875 -0.00181
OD 0.02882 0.02548 0.02136 0.00170 0.00586 0.00375

loop_
_atom_site_label
_atom_site_fract_x
_atom_site_fract_y
_atom_site_fract_z
_atom_site_occupancy
_atom_site_U_iso_or_equiv
_atom_site_type_symbol
_atom_site_attached_hydrogens
K 0.28639 0.00000 0.13908 1.00000 0.02907 K 0
GaT1 0.00788 0.18626 0.22166 0.28000 0.01270 Ga 0
SiT1 0.00788 0.18626 0.22166 0.72000 0.01270 Si 0
GaT2 0.70981 0.11798 0.34360 0.22000 0.01329 Ga 0
SiT2 0.70981 0.11798 0.34360 0.78000 0.01329 Si 0
OA1 0.00000 0.14540 0.00000 1.00000 0.03161 O 0
OA2 0.63826 0.00000 0.28379 1.00000 0.02955 O 0
OB 0.82618 0.14775 0.22312 1.00000 0.07285 O 0
OC 0.03428 0.31151 0.25830 1.00000 0.02684 O 0
OD 0.17916 0.12596 0.40465 1.00000 0.02709 O 0

loop_
_cod_changelog_entry_id
_cod_changelog_entry_author
_cod_changelog_entry_date
_cod_changelog_entry_text
1
;cod-tools version 3.8.0
Id: cif_guess_AMCSD_atom_types 9581 2023-05-17 12:35:41Z saulius
;
2023-05-23T09:14:33+03:00
;Derived atom types and hydrogen counts
from atom names that follow the AMCSD naming convention
(Wat == water, O-H == hydroxyl).
;

loop_
_cod_related_entry_id
_cod_related_entry_database
_cod_related_entry_code
1 AMCSD 0006587
